data_7212626
loop_
_publ_author_name
'Ling, Irene'
'Alias, Yatimah'
'Sobolev, Alexandre N.'
'Raston, Colin L.'

_publ_section_title
;
 Hirshfeld surface analysis of phosphonium salts
;
_journal_issue 12
_journal_name_full CrystEngComm
_journal_page_first 4321
_journal_paper_doi 10.1039/c002832k
_journal_volume 12
_journal_year 2010
_chemical_formula_moiety 'C19 H18 P, F6 P'
_chemical_formula_sum 'C19 H18 F6 P2'
_chemical_formula_weight 422.27
_chemical_name_systematic
;
?
;
_space_group_IT_number 14
_symmetry_cell_setting monoclinic
_symmetry_Int_Tables_number 14
_symmetry_space_group_name_Hall '-P 2ybc'
_symmetry_space_group_name_H-M 'P 1 21/c 1'
_atom_sites_solution_hydrogens geom
_atom_sites_solution_primary direct
_atom_sites_solution_secondary difmap
_audit_creation_method SHELXL-97
_cell_angle_alpha 90.00
_cell_angle_beta 109.382(7)
_cell_angle_gamma 90.00
_cell_formula_units_Z 8
_cell_length_a 21.0221(13)
_cell_length_b 13.0920(6)
_cell_length_c 14.5647(9)
_cell_measurement_reflns_used 8698
_cell_measurement_temperature 100(2)
_cell_measurement_theta_max 67.2
_cell_measurement_theta_min 3.22
_cell_volume 3781.3(4)
_computing_cell_refinement
;
CrysAlisPro, Oxford Diffraction Ltd.,
Version 1.171.33.34d (release 27-02-2009 CrysAlis171 .NET)
(compiled Feb 27 2009,15:38:38)
;
_computing_data_collection
;
CrysAlisPro, Oxford Diffraction Ltd.,
Version 1.171.33.34d (release 27-02-2009 CrysAlis171 .NET)
(compiled Feb 27 2009,15:38:38)
;
_computing_data_reduction
;
CrysAlisPro, Oxford Diffraction Ltd.,
Version 1.171.33.34d (release 27-02-2009 CrysAlis171 .NET)
(compiled Feb 27 2009,15:38:38)
;
_computing_molecular_graphics 'X-Seed 2.0 (Barbour, 2001)'
_computing_publication_material 'SHELXL-97 (Sheldrick, 2008)'
_computing_structure_refinement 'SHELXL-97 (Sheldrick, 2008)'
_computing_structure_solution 'SHELXS-97 (Sheldrick, 2008)'
_diffrn_ambient_temperature 100(2)
_diffrn_detector_area_resol_mean 10.4738
_diffrn_measured_fraction_theta_full 0.992
_diffrn_measured_fraction_theta_max 0.992
_diffrn_measurement_device_type 'Oxford Diffraction Gemini-R Ultra, Ruby CCD'
_diffrn_measurement_method '\w scans'
_diffrn_radiation_monochromator mirror
_diffrn_radiation_source 'Enhance Ultra (Cu) X-ray Source'
_diffrn_radiation_type CuK\a
_diffrn_radiation_wavelength 1.54178
_diffrn_reflns_av_R_equivalents 0.0737
_diffrn_reflns_av_sigmaI/netI 0.0483
_diffrn_reflns_limit_h_max 24
_diffrn_reflns_limit_h_min -25
_diffrn_reflns_limit_k_max 15
_diffrn_reflns_limit_k_min -15
_diffrn_reflns_limit_l_max 17
_diffrn_reflns_limit_l_min -14
_diffrn_reflns_number 41383
_diffrn_reflns_theta_full 67.22
_diffrn_reflns_theta_max 67.22
_diffrn_reflns_theta_min 4.05
_exptl_absorpt_coefficient_mu 2.638
_exptl_absorpt_correction_T_max 1.0000
_exptl_absorpt_correction_T_min 0.6938
_exptl_absorpt_correction_type multi-scan
_exptl_absorpt_process_details
;
CrysAlisPro, Oxford Diffraction Ltd.,
Version 1.171.33.34d (release 27-02-2009 CrysAlis171 .NET)
(compiled Feb 27 2009,15:38:38)
Empirical absorption correction using spherical harmonics,
implemented in SCALE3 ABSPACK scaling algorithm.
;
_exptl_crystal_colour colorless
_exptl_crystal_density_diffrn 1.484
_exptl_crystal_density_meas ?
_exptl_crystal_description plate
_exptl_crystal_F_000 1728
_exptl_crystal_size_max 0.25
_exptl_crystal_size_mid 0.14
_exptl_crystal_size_min 0.03
_refine_diff_density_max 1.259
_refine_diff_density_min -0.709
_refine_diff_density_rms 0.137
_refine_ls_extinction_method none
_refine_ls_goodness_of_fit_ref 1.004
_refine_ls_hydrogen_treatment constr
_refine_ls_matrix_type full
_refine_ls_number_parameters 527
_refine_ls_number_reflns 6729
_refine_ls_number_restraints 80
_refine_ls_restrained_S_all 1.008
_refine_ls_R_factor_all 0.1241
_refine_ls_R_factor_gt 0.1045
_refine_ls_shift/su_max 0.000
_refine_ls_shift/su_mean 0.000
_refine_ls_structure_factor_coef Fsqd
_refine_ls_weighting_details 'calc w=1/[\s^2^(Fo^2^)+(0.1200P)^2^+50.0000P] where P=(Fo^2^+2Fc^2^)/3'
_refine_ls_weighting_scheme calc
_refine_ls_wR_factor_gt 0.2974
_refine_ls_wR_factor_ref 0.3091
_reflns_number_gt 5162
_reflns_number_total 6729
_reflns_threshold_expression >2sigma(I)
_cod_data_source_file c002832k.txt
_cod_data_source_block 110808g
_cod_depositor_comments
;
The following automatic conversions were performed:

'_exptl_crystal_density_meas' value 'not measured' was changed to '?'
- the value is perceived as not measured.

Automatic conversion script
Id: cif_fix_values 3008 2015-01-20 13:52:24Z robertas 
;
_cod_original_sg_symbol_H-M 'P 21/c'
_cod_database_code 7212626

loop_
_symmetry_equiv_pos_as_xyz
'x, y, z'
'-x, y+1/2, -z+1/2'
'-x, -y, -z'
'x, -y-1/2, z-1/2'

loop_
_atom_site_label
_atom_site_type_symbol
_atom_site_fract_x
_atom_site_fract_y
_atom_site_fract_z
_atom_site_U_iso_or_equiv
_atom_site_adp_type
_atom_site_occupancy
_atom_site_symmetry_multiplicity
_atom_site_calc_flag
_atom_site_refinement_flags
_atom_site_disorder_assembly
_atom_site_disorder_group
P1A P 0.38531(9) 0.19852(13) 0.48741(13) 0.0254(4) Uani 1 1 d . . .
C1A C 0.4627(4) 0.1513(6) 0.5692(6) 0.0336(17) Uani 1 1 d . . .
H1AA H 0.4580 0.0785 0.5812 0.050 Uiso 1 1 calc R . .
H1AB H 0.4742 0.1887 0.6309 0.050 Uiso 1 1 calc R . .
H1AC H 0.4985 0.1606 0.5408 0.050 Uiso 1 1 calc R . .
C11A C 0.3945(4) 0.3314(6) 0.4662(5) 0.0294(15) Uani 1 1 d . . .
C12A C 0.4138(4) 0.3974(6) 0.5464(6) 0.0350(17) Uani 1 1 d . . .
H12A H 0.4215 0.3715 0.6101 0.042 Uiso 1 1 calc R . .
C13A C 0.4216(4) 0.5006(6) 0.5324(7) 0.0397(19) Uani 1 1 d . . .
H13A H 0.4339 0.5457 0.5866 0.048 Uiso 1 1 calc R . .
C14A C 0.4118(4) 0.5382(6) 0.4407(6) 0.0396(19) Uani 1 1 d . . .
H14A H 0.4179 0.6091 0.4321 0.048 Uiso 1 1 calc R . .
C15A C 0.3932(5) 0.4746(7) 0.3613(7) 0.047(2) Uani 1 1 d . . .
H15A H 0.3864 0.5015 0.2981 0.057 Uiso 1 1 calc R . .
C16A C 0.3843(4) 0.3699(6) 0.3733(6) 0.0381(18) Uani 1 1 d . . .
H16A H 0.3715 0.3256 0.3186 0.046 Uiso 1 1 calc R . .
C21A C 0.3620(4) 0.1275(5) 0.3762(5) 0.0267(15) Uani 1 1 d . . .
C22A C 0.4103(4) 0.0694(6) 0.3523(6) 0.0345(17) Uani 1 1 d . . .
H22A H 0.4559 0.0689 0.3942 0.041 Uiso 1 1 calc R . .
C23A C 0.3914(4) 0.0135(7) 0.2681(6) 0.0400(19) Uani 1 1 d . . .
H23A H 0.4242 -0.0257 0.2518 0.048 Uiso 1 1 calc R . .
C24A C 0.3252(5) 0.0132(7) 0.2066(6) 0.045(2) Uani 1 1 d . . .
H24A H 0.3126 -0.0263 0.1486 0.054 Uiso 1 1 calc R . .
C25A C 0.2779(4) 0.0700(7) 0.2295(6) 0.0404(19) Uani 1 1 d . . .
H25A H 0.2326 0.0703 0.1866 0.049 Uiso 1 1 calc R . .
C26A C 0.2954(4) 0.1273(7) 0.3146(6) 0.0393(18) Uani 1 1 d . . .
H26A H 0.2622 0.1658 0.3305 0.047 Uiso 1 1 calc R . .
C31A C 0.3204(4) 0.1846(6) 0.5405(5) 0.0300(15) Uani 1 1 d . . .
C32A C 0.3179(4) 0.0965(6) 0.5933(6) 0.0351(17) Uani 1 1 d . . .
H32A H 0.3515 0.0453 0.6026 0.042 Uiso 1 1 calc R . .
C33A C 0.2672(4) 0.0841(7) 0.6315(6) 0.0394(19) Uani 1 1 d . . .
H33A H 0.2663 0.0244 0.6681 0.047 Uiso 1 1 calc R . .
C34A C 0.2175(4) 0.1560(6) 0.6182(6) 0.0408(19) Uani 1 1 d . . .
H34A H 0.1830 0.1466 0.6459 0.049 Uiso 1 1 calc R . .
C35A C 0.2184(4) 0.2430(7) 0.5633(8) 0.050(2) Uani 1 1 d . . .
H35A H 0.1837 0.2927 0.5523 0.060 Uiso 1 1 calc R . .
C36A C 0.2697(4) 0.2566(6) 0.5251(7) 0.046(2) Uani 1 1 d . . .
H36A H 0.2703 0.3160 0.4879 0.055 Uiso 1 1 calc R . .
P1B P 0.12215(9) 0.82365(13) 0.10465(13) 0.0253(4) Uani 1 1 d . . .
C1B C 0.0422(4) 0.8753(6) 0.0994(6) 0.0330(16) Uani 1 1 d . . .
H1BA H 0.0260 0.8401 0.1466 0.049 Uiso 1 1 calc R . .
H1BB H 0.0098 0.8659 0.0338 0.049 Uiso 1 1 calc R . .
H1BC H 0.0472 0.9484 0.1149 0.049 Uiso 1 1 calc R . .
C11B C 0.1106(3) 0.6898(6) 0.0770(5) 0.0286(15) Uani 1 1 d . . .
C12B C 0.1105(4) 0.6224(6) 0.1515(6) 0.0346(17) Uani 1 1 d . . .
H12B H 0.1216 0.6457 0.2167 0.042 Uiso 1 1 calc R . .
C13B C 0.0939(4) 0.5212(6) 0.1285(7) 0.043(2) Uani 1 1 d . . .
H13B H 0.0927 0.4750 0.1781 0.052 Uiso 1 1 calc R . .
C14B C 0.0791(4) 0.4863(6) 0.0337(6) 0.0365(18) Uani 1 1 d . . .
H14B H 0.0691 0.4162 0.0192 0.044 Uiso 1 1 calc R . .
C15B C 0.0789(4) 0.5532(6) -0.0394(6) 0.0374(18) Uani 1 1 d . . .
H15B H 0.0676 0.5295 -0.1045 0.045 Uiso 1 1 calc R . .
C16B C 0.0953(4) 0.6563(5) -0.0178(6) 0.0322(16) Uani 1 1 d . . .
H16B H 0.0958 0.7026 -0.0678 0.039 Uiso 1 1 calc R . .
C21B C 0.1530(3) 0.8873(5) 0.0187(5) 0.0255(14) Uani 1 1 d . . .
C22B C 0.1248(4) 0.9803(6) -0.0232(6) 0.0386(18) Uani 1 1 d . . .
H22B H 0.0878 1.0086 -0.0083 0.046 Uiso 1 1 calc R . .
C23B C 0.1508(5) 1.0308(7) -0.0862(7) 0.048(2) Uani 1 1 d . . .
H23B H 0.1305 1.0927 -0.1158 0.058 Uiso 1 1 calc R . .
C24B C 0.2053(5) 0.9932(7) -0.1066(6) 0.046(2) Uani 1 1 d . . .
H24B H 0.2229 1.0289 -0.1497 0.056 Uiso 1 1 calc R . .
C25B C 0.2351(4) 0.9017(7) -0.0635(6) 0.0414(19) Uani 1 1 d . . .
H25B H 0.2732 0.8753 -0.0767 0.050 Uiso 1 1 calc R . .
C26B C 0.2088(4) 0.8501(6) -0.0018(6) 0.0323(16) Uani 1 1 d . . .
H26B H 0.2291 0.7880 0.0273 0.039 Uiso 1 1 calc R . .
C31B C 0.1822(3) 0.8399(6) 0.2242(5) 0.0291(15) Uani 1 1 d . . .
C32B C 0.1675(4) 0.9064(7) 0.2913(5) 0.0360(17) Uani 1 1 d . . .
H32B H 0.1246 0.9382 0.2753 0.043 Uiso 1 1 calc R . .
C33B C 0.2166(4) 0.9245(7) 0.3806(6) 0.0411(19) Uani 1 1 d . . .
H33B H 0.2074 0.9690 0.4262 0.049 Uiso 1 1 calc R . .
C34B C 0.2785(4) 0.8782(7) 0.4033(6) 0.043(2) Uani 1 1 d . . .
H34B H 0.3119 0.8908 0.4647 0.051 Uiso 1 1 calc R . .
C35B C 0.2930(4) 0.8133(7) 0.3378(6) 0.044(2) Uani 1 1 d . . .
H35B H 0.3361 0.7820 0.3546 0.053 Uiso 1 1 calc R . .
C36B C 0.2453(4) 0.7937(6) 0.2482(6) 0.0375(18) Uani 1 1 d . . .
H36B H 0.2554 0.7491 0.2035 0.045 Uiso 1 1 calc R . .
P2A P 0.42152(9) 0.80347(15) 0.66622(15) 0.0334(5) Uani 1 1 d D . .
F1A F 0.3862(5) 0.7016(6) 0.6332(11) 0.102(5) Uani 0.762(13) 1 d P A 1
F2A F 0.4573(4) 0.9098(7) 0.7098(8) 0.073(3) Uani 0.762(13) 1 d P A 1
F3A F 0.4249(3) 0.8353(10) 0.5664(5) 0.073(3) Uani 0.762(13) 1 d P A 1
F4A F 0.3500(3) 0.8573(5) 0.6450(5) 0.0359(16) Uani 0.762(13) 1 d P A 1
F5A F 0.4180(4) 0.7840(8) 0.7756(6) 0.073(3) Uani 0.762(13) 1 d P A 1
F6A F 0.4943(4) 0.7544(6) 0.6985(7) 0.064(3) Uani 0.762(13) 1 d P A 1
F1A' F 0.3732(6) 0.7397(11) 0.5727(8) 0.039(3) Uiso 0.238(13) 1 d PD A 2
F2A' F 0.4704(6) 0.8659(11) 0.7506(9) 0.039(3) Uiso 0.238(13) 1 d PD A 2
F3A' F 0.4253(7) 0.8917(10) 0.5889(10) 0.039(3) Uiso 0.238(13) 1 d PD A 2
F4A' F 0.3573(6) 0.8567(11) 0.6771(12) 0.039(3) Uiso 0.238(13) 1 d PD A 2
F5A' F 0.4174(7) 0.7132(10) 0.7344(10) 0.039(3) Uiso 0.238(13) 1 d PD A 2
F6A' F 0.4853(5) 0.7488(10) 0.6458(11) 0.039(3) Uiso 0.238(13) 1 d PD A 2
P2B P 0.06835(11) 0.19747(15) 0.21567(16) 0.0386(5) Uani 1 1 d D . .
F1B F 0.1370(3) 0.2587(5) 0.2670(4) 0.0494(18) Uani 0.822(10) 1 d P B 1
F2B F 0.0016(3) 0.1388(5) 0.1567(5) 0.062(2) Uani 0.822(10) 1 d P B 1
F3B F 0.0788(4) 0.1341(7) 0.3084(6) 0.082(3) Uani 0.822(10) 1 d P B 1
F4B F 0.0277(4) 0.2844(6) 0.2439(6) 0.069(2) Uani 0.822(10) 1 d P B 1
F5B F 0.0614(3) 0.2617(6) 0.1161(4) 0.0553(19) Uani 0.822(10) 1 d P B 1
F6B F 0.1121(4) 0.1154(5) 0.1767(6) 0.064(2) Uani 0.822(10) 1 d P B 1
F1B' F 0.0963(15) 0.3104(11) 0.221(2) 0.116(10) Uiso 0.178(10) 1 d PD B 2
F2B' F 0.0387(16) 0.0835(12) 0.214(2) 0.116(10) Uiso 0.178(10) 1 d PD B 2
F3B' F 0.0722(16) 0.206(3) 0.3284(9) 0.116(10) Uiso 0.178(10) 1 d PD B 2
F4B' F -0.0075(7) 0.241(2) 0.184(2) 0.116(10) Uiso 0.178(10) 1 d PD B 2
F5B' F 0.0627(15) 0.188(3) 0.1055(9) 0.116(10) Uiso 0.178(10) 1 d PD B 2
F6B' F 0.1426(8) 0.153(2) 0.250(2) 0.116(10) Uiso 0.178(10) 1 d PD B 2

loop_
_atom_site_aniso_label
_atom_site_aniso_U_11
_atom_site_aniso_U_22
_atom_site_aniso_U_33
_atom_site_aniso_U_23
_atom_site_aniso_U_13
_atom_site_aniso_U_12
P1A 0.0264(9) 0.0195(8) 0.0281(9) -0.0006(7) 0.0062(7) 0.0015(7)
C1A 0.031(4) 0.029(4) 0.035(4) -0.001(3) 0.004(3) 0.007(3)
C11A 0.027(4) 0.024(4) 0.037(4) 0.002(3) 0.010(3) 0.004(3)
C12A 0.044(4) 0.023(4) 0.042(4) -0.002(3) 0.020(4) 0.000(3)
C13A 0.045(5) 0.024(4) 0.056(5) -0.005(4) 0.025(4) 0.001(3)
C14A 0.034(4) 0.027(4) 0.059(5) 0.005(4) 0.017(4) 0.001(3)
C15A 0.050(5) 0.042(5) 0.046(5) 0.011(4) 0.010(4) -0.005(4)
C16A 0.041(4) 0.031(4) 0.038(4) 0.000(3) 0.006(3) -0.009(3)
C21A 0.029(4) 0.016(3) 0.033(4) -0.002(3) 0.008(3) -0.005(3)
C22A 0.030(4) 0.038(4) 0.036(4) -0.003(3) 0.012(3) -0.004(3)
C23A 0.043(5) 0.043(5) 0.038(4) -0.007(4) 0.018(4) -0.007(4)
C24A 0.057(5) 0.045(5) 0.035(4) -0.010(4) 0.019(4) -0.027(4)
C25A 0.036(4) 0.044(5) 0.034(4) 0.003(4) 0.003(3) -0.009(4)
C26A 0.031(4) 0.050(5) 0.034(4) 0.002(4) 0.007(3) -0.003(4)
C31A 0.033(4) 0.026(4) 0.029(4) -0.003(3) 0.008(3) 0.001(3)
C32A 0.040(4) 0.028(4) 0.035(4) 0.004(3) 0.010(3) 0.001(3)
C33A 0.040(4) 0.039(5) 0.039(4) 0.003(3) 0.013(4) -0.008(4)
C34A 0.040(4) 0.036(4) 0.051(5) -0.015(4) 0.021(4) -0.019(4)
C35A 0.037(5) 0.034(5) 0.087(7) -0.006(4) 0.030(5) -0.002(4)
C36A 0.046(5) 0.025(4) 0.074(6) 0.012(4) 0.030(5) 0.007(4)
P1B 0.0232(9) 0.0222(9) 0.0295(9) 0.0016(7) 0.0075(7) 0.0024(7)
C1B 0.032(4) 0.029(4) 0.037(4) 0.002(3) 0.010(3) 0.003(3)
C11B 0.019(3) 0.028(4) 0.038(4) 0.005(3) 0.008(3) 0.003(3)
C12B 0.038(4) 0.026(4) 0.038(4) 0.003(3) 0.010(3) -0.001(3)
C13B 0.040(5) 0.032(4) 0.055(5) 0.014(4) 0.012(4) 0.004(4)
C14B 0.020(3) 0.023(4) 0.061(5) -0.001(4) 0.007(3) -0.001(3)
C15B 0.034(4) 0.030(4) 0.052(5) -0.012(4) 0.019(4) -0.008(3)
C16B 0.032(4) 0.018(3) 0.049(5) 0.000(3) 0.016(3) -0.002(3)
C21B 0.030(4) 0.015(3) 0.028(3) -0.002(3) 0.005(3) 0.000(3)
C22B 0.041(4) 0.029(4) 0.043(4) 0.012(3) 0.012(4) 0.004(3)
C23B 0.056(5) 0.037(5) 0.047(5) 0.013(4) 0.010(4) -0.002(4)
C24B 0.060(6) 0.048(5) 0.033(4) 0.000(4) 0.017(4) -0.019(4)
C25B 0.048(5) 0.038(5) 0.045(5) -0.011(4) 0.024(4) -0.012(4)
C26B 0.028(4) 0.029(4) 0.041(4) -0.002(3) 0.013(3) -0.001(3)
C31B 0.025(3) 0.030(4) 0.031(4) 0.004(3) 0.007(3) -0.004(3)
C32B 0.032(4) 0.044(5) 0.032(4) -0.001(3) 0.010(3) -0.007(3)
C33B 0.043(5) 0.046(5) 0.035(4) -0.003(4) 0.013(4) -0.007(4)
C34B 0.042(5) 0.049(5) 0.031(4) 0.009(4) 0.003(3) -0.010(4)
C35B 0.033(4) 0.052(5) 0.042(5) 0.013(4) 0.006(4) 0.001(4)
C36B 0.034(4) 0.038(4) 0.038(4) 0.007(3) 0.009(3) 0.000(3)
P2A 0.0283(10) 0.0250(10) 0.0438(11) 0.0069(8) 0.0079(8) 0.0035(8)
F1A 0.104(7) 0.024(4) 0.219(15) -0.045(6) 0.106(9) -0.023(4)
F2A 0.060(5) 0.064(5) 0.105(7) -0.043(5) 0.042(5) -0.033(4)
F3A 0.032(3) 0.159(10) 0.029(3) 0.005(4) 0.011(3) 0.006(5)
F4A 0.032(3) 0.042(3) 0.037(3) 0.009(3) 0.015(3) 0.006(3)
F5A 0.048(4) 0.121(9) 0.052(5) 0.035(5) 0.020(3) 0.028(5)
F6A 0.048(4) 0.067(5) 0.080(6) 0.032(4) 0.024(4) 0.035(4)
P2B 0.0394(11) 0.0258(10) 0.0434(12) -0.0053(8) 0.0043(9) -0.0002(8)
F1B 0.044(3) 0.049(4) 0.050(4) -0.009(3) 0.009(3) -0.014(3)
F2B 0.045(4) 0.053(4) 0.073(5) -0.005(3) 0.000(3) -0.024(3)
F3B 0.092(6) 0.087(6) 0.057(5) 0.038(4) 0.013(4) -0.012(5)
F4B 0.069(5) 0.067(5) 0.080(5) -0.023(4) 0.035(4) 0.023(4)
F5B 0.062(4) 0.058(4) 0.043(4) 0.009(3) 0.013(3) -0.003(3)
F6B 0.064(4) 0.031(3) 0.098(6) -0.014(3) 0.029(4) 0.013(3)

loop_
_atom_type_symbol
_atom_type_description
_atom_type_scat_dispersion_real
_atom_type_scat_dispersion_imag
_atom_type_scat_source
C C 0.0181 0.0091 'International Tables Vol C Tables 4.2.6.8 and 6.1.1.4'
H H 0.0000 0.0000 'International Tables Vol C Tables 4.2.6.8 and 6.1.1.4'
F F 0.0727 0.0534 'International Tables Vol C Tables 4.2.6.8 and 6.1.1.4'
P P 0.2955 0.4335 'International Tables Vol C Tables 4.2.6.8 and 6.1.1.4'

loop_
_geom_angle_atom_site_label_1
_geom_angle_atom_site_label_2
_geom_angle_atom_site_label_3
_geom_angle
C1A P1A C31A 109.6(4)
C1A P1A C11A 109.1(4)
C31A P1A C11A 108.4(3)
C1A P1A C21A 110.0(3)
C31A P1A C21A 108.6(3)
C11A P1A C21A 111.2(3)
P1A C1A H1AA 109.5
P1A C1A H1AB 109.5
H1AA C1A H1AB 109.5
P1A C1A H1AC 109.5
H1AA C1A H1AC 109.5
H1AB C1A H1AC 109.5
C16A C11A C12A 119.7(7)
C16A C11A P1A 122.0(6)
C12A C11A P1A 118.3(6)
C13A C12A C11A 119.7(8)
C13A C12A H12A 120.2
C11A C12A H12A 120.2
C14A C13A C12A 120.4(8)
C14A C13A H13A 119.8
C12A C13A H13A 119.8
C15A C14A C13A 120.7(8)
C15A C14A H14A 119.6
C13A C14A H14A 119.6
C14A C15A C16A 120.0(8)
C14A C15A H15A 120.0
C16A C15A H15A 120.0
C11A C16A C15A 119.5(8)
C11A C16A H16A 120.3
C15A C16A H16A 120.3
C26A C21A C22A 119.8(7)
C26A C21A P1A 120.0(6)
C22A C21A P1A 120.2(6)
C23A C22A C21A 119.5(7)
C23A C22A H22A 120.2
C21A C22A H22A 120.2
C22A C23A C24A 120.9(8)
C22A C23A H23A 119.6
C24A C23A H23A 119.6
C25A C24A C23A 119.8(8)
C25A C24A H24A 120.1
C23A C24A H24A 120.1
C24A C25A C26A 120.8(8)
C24A C25A H25A 119.6
C26A C25A H25A 119.6
C21A C26A C25A 119.2(8)
C21A C26A H26A 120.4
C25A C26A H26A 120.4
C36A C31A C32A 119.0(7)
C36A C31A P1A 121.2(6)
C32A C31A P1A 119.6(6)
C33A C32A C31A 119.9(8)
C33A C32A H32A 120.1
C31A C32A H32A 120.1
C32A C33A C34A 121.4(8)
C32A C33A H33A 119.3
C34A C33A H33A 119.3
C33A C34A C35A 119.2(8)
C33A C34A H34A 120.4
C35A C34A H34A 120.4
C36A C35A C34A 119.8(8)
C36A C35A H35A 120.1
C34A C35A H35A 120.1
C35A C36A C31A 120.6(8)
C35A C36A H36A 119.7
C31A C36A H36A 119.7
C1B P1B C31B 110.2(4)
C1B P1B C21B 110.2(3)
C31B P1B C21B 108.8(3)
C1B P1B C11B 107.7(3)
C31B P1B C11B 109.4(3)
C21B P1B C11B 110.5(3)
P1B C1B H1BA 109.5
P1B C1B H1BB 109.5
H1BA C1B H1BB 109.5
P1B C1B H1BC 109.5
H1BA C1B H1BC 109.5
H1BB C1B H1BC 109.5
C16B C11B C12B 120.9(7)
C16B C11B P1B 120.2(5)
C12B C11B P1B 118.5(6)
C13B C12B C11B 118.8(8)
C13B C12B H12B 120.6
C11B C12B H12B 120.6
C12B C13B C14B 120.8(8)
C12B C13B H13B 119.6
C14B C13B H13B 119.6
C15B C14B C13B 120.1(7)
C15B C14B H14B 120.0
C13B C14B H14B 120.0
C14B C15B C16B 120.0(8)
C14B C15B H15B 120.0
C16B C15B H15B 120.0
C11B C16B C15B 119.3(7)
C11B C16B H16B 120.3
C15B C16B H16B 120.3
C26B C21B C22B 118.3(7)
C26B C21B P1B 120.9(5)
C22B C21B P1B 120.6(6)
C23B C22B C21B 120.2(8)
C23B C22B H22B 119.9
C21B C22B H22B 119.9
C24B C23B C22B 121.0(8)
C24B C23B H23B 119.5
C22B C23B H23B 119.5
C23B C24B C25B 119.6(8)
C23B C24B H24B 120.2
C25B C24B H24B 120.2
C26B C25B C24B 119.7(8)
C26B C25B H25B 120.1
C24B C25B H25B 120.1
C25B C26B C21B 121.2(8)
C25B C26B H26B 119.4
C21B C26B H26B 119.4
C36B C31B C32B 120.0(7)
C36B C31B P1B 119.9(6)
C32B C31B P1B 119.9(6)
C33B C32B C31B 119.1(8)
C33B C32B H32B 120.4
C31B C32B H32B 120.4
C34B C33B C32B 120.1(8)
C34B C33B H33B 119.9
C32B C33B H33B 119.9
C33B C34B C35B 120.8(8)
C33B C34B H34B 119.6
C35B C34B H34B 119.6
C36B C35B C34B 120.6(8)
C36B C35B H35B 119.7
C34B C35B H35B 119.7
C35B C36B C31B 119.3(8)
C35B C36B H36B 120.3
C31B C36B H36B 120.3
F1A P2A F3A 96.3(6)
F1A P2A F6A 93.5(5)
F3A P2A F6A 92.7(4)
F1A P2A F4A 89.8(5)
F3A P2A F4A 91.9(4)
F6A P2A F4A 174.0(4)
F1A P2A F2A 174.9(6)
F3A P2A F2A 88.6(5)
F6A P2A F2A 87.4(5)
F4A P2A F2A 88.9(4)
F1A P2A F5A 89.8(6)
F3A P2A F5A 173.2(6)
F6A P2A F5A 90.0(4)
F4A P2A F5A 85.0(3)
F2A P2A F5A 85.2(5)
F2A' P2A F5A' 93.2(4)
F2A' P2A F4A' 93.0(4)
F5A' P2A F4A' 92.4(4)
F2A' P2A F6A' 90.4(4)
F5A' P2A F6A' 90.3(4)
F4A' P2A F6A' 175.6(5)
F2A' P2A F1A' 176.1(5)
F5A' P2A F1A' 89.6(4)
F4A' P2A F1A' 89.6(4)
F6A' P2A F1A' 86.9(4)
F2A' P2A F3A' 90.1(4)
F5A' P2A F3A' 175.9(5)
F4A' P2A F3A' 89.8(4)
F6A' P2A F3A' 87.3(4)
F1A' P2A F3A' 86.9(4)
F2B P2B F1B 175.3(4)
F3B P2B F4B 95.3(5)
F3B P2B F2B 93.3(4)
F4B P2B F2B 91.8(4)
F3B P2B F1B 90.9(4)
F4B P2B F1B 90.0(4)
F3B P2B F6B 91.0(5)
F4B P2B F6B 173.4(5)
F2B P2B F6B 89.6(4)
F1B P2B F6B 88.1(4)
F3B P2B F5B 176.5(5)
F4B P2B F5B 87.9(4)
F2B P2B F5B 88.0(4)
F1B P2B F5B 87.6(3)
F6B P2B F5B 85.8(4)
F5B' P2B F1B' 91.5(5)
F5B' P2B F6B' 91.5(5)
F1B' P2B F6B' 91.1(5)
F5B' P2B F4B' 90.4(5)
F1B' P2B F4B' 90.1(5)
F6B' P2B F4B' 177.7(6)
F5B' P2B F2B' 90.4(5)
F1B' P2B F2B' 177.8(6)
F6B' P2B F2B' 89.8(5)
F4B' P2B F2B' 88.9(5)
F5B' P2B F3B' 178.4(6)
F1B' P2B F3B' 89.6(5)
F6B' P2B F3B' 89.6(5)
F4B' P2B F3B' 88.5(5)
F2B' P2B F3B' 88.4(5)

loop_
_geom_bond_atom_site_label_1
_geom_bond_atom_site_label_2
_geom_bond_distance
P1A C1A 1.778(7)
P1A C31A 1.787(8)
P1A C11A 1.788(7)
P1A C21A 1.789(7)
C1A H1AA 0.9800
C1A H1AB 0.9800
C1A H1AC 0.9800
C11A C16A 1.392(11)
C11A C12A 1.401(11)
C12A C13A 1.384(11)
C12A H12A 0.9500
C13A C14A 1.374(12)
C13A H13A 0.9500
C14A C15A 1.373(13)
C14A H14A 0.9500
C15A C16A 1.403(12)
C15A H15A 0.9500
C16A H16A 0.9500
C21A C26A 1.390(10)
C21A C22A 1.403(10)
C22A C23A 1.369(11)
C22A H22A 0.9500
C23A C24A 1.383(12)
C23A H23A 0.9500
C24A C25A 1.369(13)
C24A H24A 0.9500
C25A C26A 1.390(12)
C25A H25A 0.9500
C26A H26A 0.9500
C31A C36A 1.383(11)
C31A C32A 1.397(11)
C32A C33A 1.367(11)
C32A H32A 0.9500
C33A C34A 1.370(12)
C33A H33A 0.9500
C34A C35A 1.394(13)
C34A H34A 0.9500
C35A C36A 1.382(12)
C35A H35A 0.9500
C36A H36A 0.9500
P1B C1B 1.789(7)
P1B C31B 1.792(7)
P1B C21B 1.794(7)
P1B C11B 1.796(8)
C1B H1BA 0.9800
C1B H1BB 0.9800
C1B H1BC 0.9800
C11B C16B 1.381(11)
C11B C12B 1.399(10)
C12B C13B 1.382(12)
C12B H12B 0.9500
C13B C14B 1.388(12)
C13B H13B 0.9500
C14B C15B 1.377(12)
C14B H14B 0.9500
C15B C16B 1.403(10)
C15B H15B 0.9500
C16B H16B 0.9500
C21B C26B 1.390(10)
C21B C22B 1.402(10)
C22B C23B 1.382(12)
C22B H22B 0.9500
C23B C24B 1.366(14)
C23B H23B 0.9500
C24B C25B 1.399(13)
C24B H24B 0.9500
C25B C26B 1.379(11)
C25B H25B 0.9500
C26B H26B 0.9500
C31B C36B 1.392(11)
C31B C32B 1.418(11)
C32B C33B 1.386(11)
C32B H32B 0.9500
C33B C34B 1.373(13)
C33B H33B 0.9500
C34B C35B 1.384(13)
C34B H34B 0.9500
C35B C36B 1.380(12)
C35B H35B 0.9500
C36B H36B 0.9500
P2A F1A 1.525(8)
P2A F3A 1.536(7)
P2A F2A' 1.547(9)
P2A F5A' 1.564(8)
P2A F4A' 1.573(8)
P2A F6A 1.581(7)
P2A F4A 1.596(6)
P2A F2A 1.610(7)
P2A F6A' 1.632(8)
P2A F1A' 1.633(9)
P2A F3A' 1.633(8)
P2A F5A 1.640(7)
P2B F3B 1.537(7)
P2B F4B 1.559(6)
P2B F5B' 1.574(9)
P2B F2B 1.580(6)
P2B F1B' 1.583(10)
P2B F6B' 1.585(9)
P2B F1B 1.602(6)
P2B F4B' 1.609(9)
P2B F2B' 1.614(10)
P2B F3B' 1.621(9)
P2B F6B 1.634(6)
P2B F5B 1.641(6)

loop_
_geom_torsion_atom_site_label_1
_geom_torsion_atom_site_label_2
_geom_torsion_atom_site_label_3
_geom_torsion_atom_site_label_4
_geom_torsion
C1A P1A C11A C16A 121.3(7)
C31A P1A C11A C16A -119.5(7)
C21A P1A C11A C16A -0.2(8)
C1A P1A C11A C12A -57.5(7)
C31A P1A C11A C12A 61.7(7)
C21A P1A C11A C12A -178.9(6)
C16A C11A C12A C13A 1.0(12)
P1A C11A C12A C13A 179.8(6)
C11A C12A C13A C14A -1.2(12)
C12A C13A C14A C15A 0.9(13)
C13A C14A C15A C16A -0.2(13)
C12A C11A C16A C15A -0.3(12)
P1A C11A C16A C15A -179.1(7)
C14A C15A C16A C11A 0.0(13)
C1A P1A C21A C26A 159.6(6)
C31A P1A C21A C26A 39.7(7)
C11A P1A C21A C26A -79.5(7)
C1A P1A C21A C22A -18.4(7)
C31A P1A C21A C22A -138.3(6)
C11A P1A C21A C22A 102.4(6)
C26A C21A C22A C23A 0.4(11)
P1A C21A C22A C23A 178.4(6)
C21A C22A C23A C24A -0.2(12)
C22A C23A C24A C25A 0.4(13)
C23A C24A C25A C26A -0.7(13)
C22A C21A C26A C25A -0.7(12)
P1A C21A C26A C25A -178.7(6)
C24A C25A C26A C21A 0.9(13)
C1A P1A C31A C36A 144.4(7)
C11A P1A C31A C36A 25.5(8)
C21A P1A C31A C36A -95.4(7)
C1A P1A C31A C32A -39.7(7)
C11A P1A C31A C32A -158.7(6)
C21A P1A C31A C32A 80.4(7)
C36A C31A C32A C33A -2.1(12)
P1A C31A C32A C33A -178.0(6)
C31A C32A C33A C34A 0.9(12)
C32A C33A C34A C35A 0.8(13)
C33A C34A C35A C36A -1.4(14)
C34A C35A C36A C31A 0.1(15)
C32A C31A C36A C35A 1.6(13)
P1A C31A C36A C35A 177.4(7)
C1B P1B C11B C16B 91.3(6)
C31B P1B C11B C16B -148.9(6)
C21B P1B C11B C16B -29.2(7)
C1B P1B C11B C12B -82.0(6)
C31B P1B C11B C12B 37.8(7)
C21B P1B C11B C12B 157.5(6)
C16B C11B C12B C13B -0.7(11)
P1B C11B C12B C13B 172.6(6)
C11B C12B C13B C14B 1.4(12)
C12B C13B C14B C15B -1.9(12)
C13B C14B C15B C16B 1.6(11)
C12B C11B C16B C15B 0.4(11)
P1B C11B C16B C15B -172.7(6)
C14B C15B C16B C11B -0.8(11)
C1B P1B C21B C26B -169.8(6)
C31B P1B C21B C26B 69.3(7)
C11B P1B C21B C26B -50.8(7)
C1B P1B C21B C22B 15.6(7)
C31B P1B C21B C22B -105.4(6)
C11B P1B C21B C22B 134.5(6)
C26B C21B C22B C23B 2.5(12)
P1B C21B C22B C23B 177.3(7)
C21B C22B C23B C24B -2.0(14)
C22B C23B C24B C25B 0.4(14)
C23B C24B C25B C26B 0.6(13)
C24B C25B C26B C21B 0.0(12)
C22B C21B C26B C25B -1.5(11)
P1B C21B C26B C25B -176.3(6)
C1B P1B C31B C36B 171.8(6)
C21B P1B C31B C36B -67.2(7)
C11B P1B C31B C36B 53.5(7)
C1B P1B C31B C32B -13.4(7)
C21B P1B C31B C32B 107.5(6)
C11B P1B C31B C32B -131.7(6)
C36B C31B C32B C33B -0.1(11)
P1B C31B C32B C33B -174.8(6)
C31B C32B C33B C34B -0.1(12)
C32B C33B C34B C35B 0.2(13)
C33B C34B C35B C36B -0.1(13)
C34B C35B C36B C31B 0.0(12)
C32B C31B C36B C35B 0.1(12)
P1B C31B C36B C35B 174.9(6)
